data_7232408
loop_
_publ_author_name
'Bommakanti, Suresh'
'Das, Samar K.'

_publ_section_title
;
 A quantitative transmetalation with a metal organic framework compound in
 a solid--liquid interface reaction: synthesis, structure, kinetics,
 spectroscopy and electrochemistry
;
_journal_issue 14
_journal_name_full CrystEngComm
_journal_page_first 2438
_journal_paper_doi 10.1039/C9CE00021F
_journal_volume 21
_journal_year 2019
_chemical_formula_moiety 'C68 H48 N4 O11 Zn2'
_chemical_formula_sum 'C68 H48 N4 O11 Zn2'
_chemical_formula_weight 1227.84
_space_group_IT_number 14
_space_group_name_Hall '-P 2ybc'
_space_group_name_H-M_alt 'P 1 21/c 1'
_symmetry_cell_setting monoclinic
_symmetry_space_group_name_Hall '-P 2ybc'
_symmetry_space_group_name_H-M 'P 1 21/c 1'
_atom_sites_solution_hydrogens geom
_atom_sites_solution_primary direct
_atom_sites_solution_secondary difmap
_audit_creation_method SHELXL-97
_audit_update_record
;
2018-12-30 deposited with the CCDC.    2019-02-20 downloaded from the CCDC.
;
_cell_angle_alpha 90.00
_cell_angle_beta 92.056(3)
_cell_angle_gamma 90.00
_cell_formula_units_Z 4
_cell_length_a 13.5987(4)
_cell_length_b 24.8370(6)
_cell_length_c 17.1946(5)
_cell_measurement_reflns_used 17134
_cell_measurement_temperature 293(2)
_cell_measurement_theta_max 26.3280
_cell_measurement_theta_min 2.0420
_cell_volume 5803.8(3)
_computing_cell_refinement 'CrysAlisPro 1.171.40.22a (Rigaku OD, 2018)'
_computing_data_collection 'CrysAlisPro 1.171.40.22a (Rigaku OD, 2018)'
_computing_data_reduction 'CrysAlisPro 1.171.40.22a (Rigaku OD, 2018)'
_computing_structure_refinement 'SHELXL-97 (Sheldrick, 1997)'
_computing_structure_solution 'SHELXS-97 (Sheldrick, 1990)'
_diffrn_ambient_temperature 293(2)
_diffrn_measured_fraction_theta_full 0.999
_diffrn_measured_fraction_theta_max 0.999
_diffrn_measurement_device_type 'XtaLAB Synergy, Single source at offset/far, HyPix3000'
_diffrn_measurement_method '\w scans'
_diffrn_radiation_monochromator graphite
_diffrn_radiation_source 'fine-focus sealed tube'
_diffrn_radiation_type MoK\a
_diffrn_radiation_wavelength 0.71073
_diffrn_reflns_av_R_equivalents 0.0658
_diffrn_reflns_av_sigmaI/netI 0.0799
_diffrn_reflns_limit_h_max 16
_diffrn_reflns_limit_h_min -16
_diffrn_reflns_limit_k_max 29
_diffrn_reflns_limit_k_min -29
_diffrn_reflns_limit_l_max 20
_diffrn_reflns_limit_l_min -20
_diffrn_reflns_number 48934
_diffrn_reflns_theta_full 25.00
_diffrn_reflns_theta_max 25.00
_diffrn_reflns_theta_min 2.02
_exptl_absorpt_coefficient_mu 0.894
_exptl_absorpt_correction_T_max 1.00000
_exptl_absorpt_correction_T_min 0.71819
_exptl_absorpt_correction_type multi-scan
_exptl_crystal_colour yellow
_exptl_crystal_density_diffrn 1.405
_exptl_crystal_density_method 'not measured'
_exptl_crystal_description rod
_exptl_crystal_F_000 2528
_exptl_crystal_size_max 0.38
_exptl_crystal_size_mid 0.36
_exptl_crystal_size_min 0.28
_refine_diff_density_max 0.589
_refine_diff_density_min -0.466
_refine_diff_density_rms 0.063
_refine_ls_extinction_method none
_refine_ls_goodness_of_fit_ref 1.091
_refine_ls_hydrogen_treatment mixed
_refine_ls_matrix_type full
_refine_ls_number_parameters 766
_refine_ls_number_reflns 10215
_refine_ls_number_restraints 0
_refine_ls_restrained_S_all 1.091
_refine_ls_R_factor_all 0.1085
_refine_ls_R_factor_gt 0.0573
_refine_ls_shift/su_max 0.000
_refine_ls_shift/su_mean 0.000
_refine_ls_structure_factor_coef Fsqd
_refine_ls_weighting_details 'calc w=1/[\s^2^(Fo^2^)+(0.0563P)^2^+0.0000P] where P=(Fo^2^+2Fc^2^)/3'
_refine_ls_weighting_scheme calc
_refine_ls_wR_factor_gt 0.1246
_refine_ls_wR_factor_ref 0.1418
_reflns_number_gt 6155
_reflns_number_total 10215
_reflns_threshold_expression >2sigma(I)
_cod_data_source_file c9ce00021f2.cif
_cod_data_source_block skd09
_cod_depositor_comments 'Adding full bibliography for 7232408--7232410.cif.'
_cod_original_sg_symbol_H-M P2(1)/c
_cod_database_code 7232408

loop_
_symmetry_equiv_pos_as_xyz
'x, y, z'
'-x, y+1/2, -z+1/2'
'-x, -y, -z'
'x, -y-1/2, z-1/2'

loop_
_atom_site_label
_atom_site_type_symbol
_atom_site_fract_x
_atom_site_fract_y
_atom_site_fract_z
_atom_site_U_iso_or_equiv
_atom_site_adp_type
_atom_site_occupancy
_atom_site_symmetry_multiplicity
_atom_site_calc_flag
_atom_site_refinement_flags
Zn01 Zn -0.25044(3) 0.184296(18) 0.73823(3) 0.04624(16) Uani 1 1 d .
Zn02 Zn 0.70963(3) 0.657346(19) 0.20787(3) 0.05087(17) Uani 1 1 d .
O10 O -0.7501(2) -0.26229(10) 0.67169(17) 0.0588(8) Uani 1 1 d .
O9 O -0.6673(2) -0.23337(11) 0.77543(19) 0.0666(9) Uani 1 1 d .
N4 N -0.1621(2) 1.12685(12) -0.20421(19) 0.0452(8) Uani 1 1 d .
N2 N -0.1427(2) 0.21703(13) 0.6710(2) 0.0495(9) Uani 1 1 d .
N3 N 0.6048(2) 0.69208(13) 0.1347(2) 0.0499(9) Uani 1 1 d .
O6 O -0.3171(3) 0.13476(13) 0.6559(2) 0.0811(11) Uani 1 1 d .
O4 O 1.2764(2) 0.21345(12) 0.2062(2) 0.0851(11) Uani 1 1 d .
N1A N 0.6276(2) 0.60493(13) 0.27455(19) 0.0479(9) Uani 1 1 d .
O1B O 0.7707(3) 0.60322(16) 0.1381(3) 0.1144(17) Uani 1 1 d .
O5C O 1.1951(3) 0.23994(13) 0.3056(2) 0.0880(11) Uani 1 1 d .
O3D O 1.0754(3) 0.42020(14) 0.0578(2) 0.1066(14) Uani 1 1 d .
O8E O -0.6745(3) -0.02137(12) 0.5689(2) 0.1062(14) Uani 1 1 d .
C53F C -0.1608(3) 1.07492(16) -0.2243(2) 0.0516(11) Uani 1 1 d .
H53F H -0.2062 1.0632 -0.2624 0.062 Uiso 1 1 calc R
C11G C 1.1903(3) 0.29543(16) 0.1924(3) 0.0552(12) Uani 1 1 d .
C42H C 0.2821(3) 0.86265(17) -0.0176(3) 0.0525(11) Uani 1 1 d .
O7I O -0.4042(3) 0.14369(14) 0.7579(2) 0.1021(13) Uani 1 1 d .
C50J C -0.0247(3) 1.05400(16) -0.1386(2) 0.0495(11) Uani 1 1 d .
C17K C 0.5036(3) 0.53695(17) 0.3580(2) 0.0507(11) Uani 1 1 d .
C30L C -0.0018(3) 0.26800(17) 0.5829(3) 0.0560(12) Uani 1 1 d .
C32M C -0.0823(3) 0.25380(16) 0.7017(3) 0.0558(12) Uani 1 1 d .
H32M H -0.0887 0.2627 0.7538 0.067 Uiso 1 1 calc R
C41N C 0.3552(3) 0.82789(17) 0.0212(3) 0.0592(12) Uani 1 1 d .
H41N H 0.3717 0.8371 0.0725 0.071 Uiso 1 1 calc R
C36O C 0.4925(3) 0.76575(16) 0.1198(3) 0.0547(12) Uani 1 1 d .
H36O H 0.4625 0.7952 0.1425 0.066 Uiso 1 1 calc R
C45P C 0.1397(3) 0.93213(17) -0.0861(3) 0.0528(11) Uani 1 1 d .
C65Q C -0.6947(3) -0.17163(16) 0.6713(3) 0.0497(11) Uani 1 1 d .
C12R C 1.1273(3) 0.33174(16) 0.2250(3) 0.0618(13) Uani 1 1 d .
H12R H 1.1104 0.3273 0.2765 0.074 Uiso 1 1 calc R
C54S C -0.0969(3) 1.03787(16) -0.1923(2) 0.0514(11) Uani 1 1 d .
H54S H -0.1019 1.0019 -0.2067 0.062 Uiso 1 1 calc R
C68T C -0.7032(3) -0.22592(18) 0.7088(3) 0.0534(12) Uani 1 1 d .
C22U C 0.3444(3) 0.42061(17) 0.4318(3) 0.0589(12) Uani 1 1 d .
C25V C 0.2042(3) 0.36080(18) 0.5126(3) 0.0593(12) Uani 1 1 d .
C14W C 1.2221(4) 0.24631(19) 0.2382(3) 0.0633(14) Uani 1 1 d .
C31X C -0.0107(3) 0.27963(17) 0.6610(3) 0.0571(12) Uani 1 1 d .
H31X H 0.0309 0.3045 0.6857 0.069 Uiso 1 1 calc R
C37Y C 0.4713(3) 0.75360(17) 0.0420(3) 0.0532(11) Uani 1 1 d .
C19Z C 0.5689(3) 0.62388(17) 0.3281(3) 0.0599(12) Uani 1 1 d .
H19Z H 0.5695 0.6607 0.3380 0.072 Uiso 1 1 calc R
C52 C -0.0937(3) 1.14204(16) -0.1505(2) 0.0521(11) Uani 1 1 d .
H52 H -0.0921 1.1780 -0.1352 0.063 Uiso 1 1 calc R
C35 C 0.5570(3) 0.73490(17) 0.1631(3) 0.0584(12) Uani 1 1 d .
H35 H 0.5686 0.7439 0.2151 0.070 Uiso 1 1 calc R
C56 C -0.4680(3) 0.08811(17) 0.6558(3) 0.0543(12) Uani 1 1 d .
C15 C 0.6262(3) 0.55149(16) 0.2632(2) 0.0559(12) Uani 1 1 d .
H15 H 0.6675 0.5370 0.2267 0.067 Uiso 1 1 calc R
C10 C 1.2153(3) 0.30275(17) 0.1166(3) 0.0614(13) Uani 1 1 d .
H10 H 1.2579 0.2785 0.0940 0.074 Uiso 1 1 calc R
C49 C 0.0486(3) 1.01797(16) -0.1034(3) 0.0551(12) Uani 1 1 d .
H49 H 0.0880 1.0321 -0.0629 0.066 Uiso 1 1 calc R
C27 C 0.3079(3) 0.43879(18) 0.5019(3) 0.0625(13) Uani 1 1 d .
H27 H 0.3297 0.4715 0.5225 0.075 Uiso 1 1 calc R
C43 C 0.2527(3) 0.90902(18) 0.0199(3) 0.0647(13) Uani 1 1 d .
H43 H 0.2805 0.9175 0.0685 0.078 Uiso 1 1 calc R
C40 C 0.4015(3) 0.78524(17) -0.0056(3) 0.0606(12) Uani 1 1 d .
H40 H 0.3890 0.7750 -0.0571 0.073 Uiso 1 1 calc R
C48 C 0.0653(3) 0.96751(17) -0.1226(3) 0.0593(12) Uani 1 1 d .
H48 H 0.0263 0.9531 -0.1630 0.071 Uiso 1 1 calc R
C51A C -0.0261(3) 1.10746(16) -0.1171(3) 0.0588(12) Uani 1 1 d .
H51A H 0.0192 1.1201 -0.0796 0.071 Uiso 1 1 calc R
O2B O 0.8763(4) 0.61160(16) 0.2346(3) 0.1274(18) Uani 1 1 d .
C16C C 0.5671(3) 0.51720(16) 0.3026(3) 0.0621(13) Uani 1 1 d .
H16C H 0.5692 0.4805 0.2924 0.074 Uiso 1 1 calc R
C13D C 1.0883(3) 0.37465(17) 0.1827(3) 0.0646(13) Uani 1 1 d .
H13D H 1.0462 0.3990 0.2055 0.078 Uiso 1 1 calc R
C44E C 0.1830(3) 0.94279(18) -0.0139(3) 0.0625(13) Uani 1 1 d .
H44E H 0.1646 0.9736 0.0127 0.075 Uiso 1 1 calc R
C61F C -0.4383(3) 0.04264(18) 0.6172(2) 0.0578(12) Uani 1 1 d .
H61F H -0.3720 0.0373 0.6082 0.069 Uiso 1 1 calc R
C20G C 0.4361(3) 0.50354(18) 0.4000(3) 0.0611(13) Uani 1 1 d .
H20G H 0.4040 0.5204 0.4402 0.073 Uiso 1 1 calc R
C8H C 1.1133(3) 0.38062(17) 0.1061(3) 0.0633(13) Uani 1 1 d .
C26I C 0.2406(3) 0.40922(18) 0.5407(3) 0.0663(13) Uani 1 1 d .
H26I H 0.2184 0.4222 0.5877 0.080 Uiso 1 1 calc R
C18J C 0.5072(3) 0.59188(17) 0.3697(3) 0.0617(13) Uani 1 1 d .
H18J H 0.4673 0.6075 0.4063 0.074 Uiso 1 1 calc R
C33K C -0.1332(3) 0.20592(18) 0.5961(3) 0.0659(13) Uani 1 1 d .
H33K H -0.1754 0.1805 0.5733 0.079 Uiso 1 1 calc R
C29L C 0.0723(3) 0.29343(18) 0.5350(3) 0.0667(13) Uani 1 1 d .
H29L H 0.0801 0.2801 0.4850 0.080 Uiso 1 1 calc R
C55M C -0.3925(4) 0.12566(19) 0.6921(3) 0.0657(14) Uani 1 1 d .
C28N C 0.1277(3) 0.33344(17) 0.5580(3) 0.0660(13) Uani 1 1 d .
H28N H 0.1185 0.3463 0.6081 0.079 Uiso 1 1 calc R
C9O C 1.1786(3) 0.34534(18) 0.0732(3) 0.0662(14) Uani 1 1 d .
H9O H 1.1976 0.3503 0.0222 0.079 Uiso 1 1 calc R
C59P C -0.6040(4) 0.01506(19) 0.6001(3) 0.0752(16) Uani 1 1 d .
C34Q C -0.0651(3) 0.22959(19) 0.5503(3) 0.0723(14) Uani 1 1 d .
H34Q H -0.0612 0.2201 0.4982 0.087 Uiso 1 1 calc R
C21R C 0.4143(3) 0.45202(18) 0.3884(3) 0.0649(13) Uani 1 1 d .
H21R H 0.4465 0.4344 0.3489 0.078 Uiso 1 1 calc R
C60S C -0.5071(4) 0.00509(17) 0.5918(3) 0.0691(14) Uani 1 1 d .
H60S H -0.4869 -0.0269 0.5692 0.083 Uiso 1 1 calc R
C38T C 0.5193(3) 0.70944(18) 0.0128(3) 0.0699(14) Uani 1 1 d .
H38T H 0.5085 0.6993 -0.0389 0.084 Uiso 1 1 calc R
C2U C 0.9102(4) 0.54682(18) 0.1397(3) 0.0649(14) Uani 1 1 d .
C39V C 0.5830(3) 0.68041(18) 0.0605(3) 0.0672(14) Uani 1 1 d .
H39V H 0.6132 0.6504 0.0393 0.081 Uiso 1 1 calc R
C66W C -0.7195(3) -0.16379(18) 0.5943(3) 0.0689(14) Uani 1 1 d .
H66W H -0.7428 -0.1927 0.5646 0.083 Uiso 1 1 calc R
C46X C 0.1699(3) 0.88582(17) -0.1229(3) 0.0682(14) Uani 1 1 d .
H46X H 0.1423 0.8775 -0.1716 0.082 Uiso 1 1 calc R
C67Y C -0.7106(4) -0.11339(18) 0.5593(3) 0.0753(15) Uani 1 1 d .
H67Y H -0.7263 -0.1085 0.5067 0.090 Uiso 1 1 calc R
C62Z C -0.6775(3) -0.07094(18) 0.6056(3) 0.0695(15) Uani 1 1 d .
C57 C -0.5665(4) 0.09677(17) 0.6650(3) 0.0779(16) Uani 1 1 d .
H57 H -0.5869 0.1270 0.6919 0.093 Uiso 1 1 calc R
C47 C 0.2388(3) 0.85165(17) -0.0903(3) 0.0671(13) Uani 1 1 d .
H47 H 0.2568 0.8208 -0.1170 0.081 Uiso 1 1 calc R
C3 C 0.8681(4) 0.5081(2) 0.0933(3) 0.0718(15) Uani 1 1 d .
H3 H 0.8018 0.5109 0.0787 0.086 Uiso 1 1 calc R
C5 C 1.0196(4) 0.4612(2) 0.0882(3) 0.0705(15) Uani 1 1 d .
C24 C 0.2410(3) 0.34232(18) 0.4438(3) 0.0719(15) Uani 1 1 d .
H24 H 0.2189 0.3096 0.4236 0.086 Uiso 1 1 calc R
C23 C 0.3098(4) 0.37133(19) 0.4043(3) 0.0793(16) Uani 1 1 d .
H23 H 0.3335 0.3576 0.3583 0.095 Uiso 1 1 calc R
C1 C 0.8466(5) 0.5915(2) 0.1709(4) 0.0843(19) Uani 1 1 d .
C4 C 0.9218(4) 0.4647(2) 0.0675(3) 0.0755(15) Uani 1 1 d .
H4 H 0.8918 0.4382 0.0365 0.091 Uiso 1 1 calc R
C7 C 1.0072(4) 0.54294(19) 0.1574(3) 0.0713(14) Uani 1 1 d .
H7 H 1.0375 0.5695 0.1880 0.086 Uiso 1 1 calc R
C64 C -0.6599(3) -0.12883(17) 0.7142(3) 0.0703(14) Uani 1 1 d .
H64 H -0.6411 -0.1339 0.7662 0.084 Uiso 1 1 calc R
C63A C -0.6523(4) -0.07869(18) 0.6817(3) 0.0782(16) Uani 1 1 d .
H63A H -0.6298 -0.0499 0.7120 0.094 Uiso 1 1 calc R
C6B C 1.0629(4) 0.5007(2) 0.1313(3) 0.0761(15) Uani 1 1 d .
H6B H 1.1301 0.4994 0.1433 0.091 Uiso 1 1 calc R
C58C C -0.6359(4) 0.0610(2) 0.6347(4) 0.0891(19) Uani 1 1 d .
H58C H -0.7028 0.0681 0.6378 0.107 Uiso 1 1 calc R
O11D O 0.0257(4) 0.2069(2) 0.3732(3) 0.182(2) Uani 1 1 d .

loop_
_atom_site_aniso_label
_atom_site_aniso_U_11
_atom_site_aniso_U_22
_atom_site_aniso_U_33
_atom_site_aniso_U_23
_atom_site_aniso_U_13
_atom_site_aniso_U_12
Zn01 0.0451(3) 0.0385(3) 0.0551(3) 0.0009(2) 0.0018(2) -0.0045(2)
Zn02 0.0432(3) 0.0470(3) 0.0624(3) 0.0068(3) 0.0022(2) -0.0007(2)
O10 0.065(2) 0.0366(17) 0.075(2) -0.0022(16) 0.0064(17) -0.0071(15)
O9 0.072(2) 0.054(2) 0.073(2) 0.0091(18) -0.0017(18) 0.0020(16)
N4 0.048(2) 0.035(2) 0.052(2) 0.0021(18) 0.0034(17) -0.0012(16)
N2 0.045(2) 0.043(2) 0.060(2) 0.0061(19) -0.0027(18) -0.0061(17)
N3 0.046(2) 0.043(2) 0.061(2) 0.0021(19) 0.0034(18) 0.0052(17)
O6 0.068(2) 0.083(3) 0.091(3) 0.019(2) -0.018(2) -0.0345(19)
O4 0.089(3) 0.054(2) 0.109(3) -0.021(2) -0.032(2) 0.0267(19)
N1A 0.049(2) 0.043(2) 0.052(2) -0.0022(18) 0.0061(18) -0.0049(17)
O1B 0.095(3) 0.121(3) 0.131(4) 0.066(3) 0.055(3) 0.061(3)
O5C 0.081(3) 0.066(2) 0.116(3) 0.024(2) -0.012(2) 0.0104(18)
O3D 0.160(4) 0.085(3) 0.078(3) 0.026(2) 0.047(2) 0.070(3)
O8E 0.112(3) 0.061(2) 0.141(3) 0.047(2) -0.068(2) -0.050(2)
C53F 0.053(3) 0.042(3) 0.059(3) -0.004(2) -0.001(2) -0.003(2)
C11G 0.042(3) 0.037(3) 0.086(4) -0.002(3) -0.006(3) 0.003(2)
C42H 0.052(3) 0.046(3) 0.061(3) 0.007(2) 0.014(2) 0.003(2)
O7I 0.095(3) 0.089(3) 0.121(3) -0.042(3) -0.014(3) -0.010(2)
C50J 0.049(3) 0.043(3) 0.057(3) 0.002(2) 0.000(2) 0.004(2)
C17K 0.046(3) 0.054(3) 0.052(3) 0.002(2) 0.005(2) -0.006(2)
C30L 0.049(3) 0.055(3) 0.064(3) 0.020(3) 0.001(2) -0.003(2)
C32M 0.049(3) 0.056(3) 0.062(3) 0.015(3) -0.002(2) -0.003(2)
C41N 0.058(3) 0.060(3) 0.059(3) 0.018(3) 0.005(2) 0.007(2)
C36O 0.048(3) 0.048(3) 0.068(3) -0.006(3) 0.005(2) 0.010(2)
C45P 0.051(3) 0.044(3) 0.064(3) 0.010(2) 0.000(2) 0.004(2)
C65Q 0.048(3) 0.037(3) 0.065(3) 0.000(2) -0.001(2) -0.007(2)
C12R 0.059(3) 0.051(3) 0.075(3) 0.006(3) 0.006(3) 0.009(2)
C54S 0.055(3) 0.036(2) 0.063(3) -0.007(2) 0.002(2) 0.006(2)
C68T 0.046(3) 0.045(3) 0.071(3) 0.004(3) 0.009(2) 0.005(2)
C22U 0.061(3) 0.051(3) 0.064(3) 0.009(3) -0.005(3) -0.018(2)
C25V 0.050(3) 0.062(3) 0.065(3) 0.020(3) -0.008(2) -0.010(2)
C14W 0.053(3) 0.045(3) 0.090(4) -0.006(3) -0.018(3) -0.001(2)
C31X 0.047(3) 0.052(3) 0.071(3) 0.015(3) -0.013(2) -0.007(2)
C37Y 0.051(3) 0.050(3) 0.059(3) 0.010(2) 0.005(2) 0.007(2)
C19Z 0.054(3) 0.043(3) 0.083(4) 0.002(3) 0.009(3) -0.004(2)
C52 0.059(3) 0.034(2) 0.063(3) -0.006(2) -0.004(2) 0.001(2)
C35 0.059(3) 0.054(3) 0.062(3) -0.002(3) -0.001(2) 0.006(2)
C56 0.055(3) 0.041(3) 0.067(3) 0.006(2) 0.000(2) -0.014(2)
C15 0.060(3) 0.045(3) 0.063(3) -0.011(2) 0.016(2) -0.008(2)
C10 0.042(3) 0.045(3) 0.097(4) -0.011(3) 0.008(3) 0.009(2)
C49 0.060(3) 0.045(3) 0.059(3) -0.003(2) -0.009(2) 0.004(2)
C27 0.061(3) 0.068(3) 0.058(3) 0.011(3) -0.008(2) -0.026(2)
C43 0.072(3) 0.072(3) 0.050(3) 0.004(3) 0.009(2) 0.016(3)
C40 0.061(3) 0.056(3) 0.064(3) 0.009(3) 0.001(2) 0.014(2)
C48 0.060(3) 0.051(3) 0.067(3) 0.000(3) -0.004(2) 0.008(2)
C51A 0.064(3) 0.039(3) 0.072(3) 0.000(2) -0.019(2) -0.002(2)
O2B 0.143(4) 0.088(3) 0.155(5) -0.015(3) 0.043(4) 0.032(3)
C16C 0.079(4) 0.043(3) 0.065(3) -0.009(2) 0.013(3) -0.018(2)
C13D 0.070(3) 0.051(3) 0.074(3) 0.004(3) 0.022(3) 0.027(2)
C44E 0.077(3) 0.055(3) 0.056(3) 0.002(3) 0.007(3) 0.021(3)
C61F 0.055(3) 0.057(3) 0.061(3) 0.008(3) -0.004(2) -0.010(2)
C20G 0.058(3) 0.063(3) 0.063(3) 0.002(3) 0.009(2) -0.016(2)
C8H 0.073(3) 0.044(3) 0.074(4) 0.006(3) 0.017(3) 0.017(2)
C26I 0.062(3) 0.070(3) 0.066(3) 0.006(3) -0.001(3) -0.020(3)
C18J 0.057(3) 0.049(3) 0.081(3) -0.004(3) 0.023(3) 0.000(2)
C33K 0.059(3) 0.069(3) 0.071(3) 0.005(3) 0.008(3) -0.020(2)
C29L 0.067(3) 0.063(3) 0.070(3) 0.017(3) -0.004(3) -0.008(3)
C55M 0.069(4) 0.042(3) 0.084(4) 0.013(3) -0.020(3) -0.005(3)
C28N 0.060(3) 0.059(3) 0.078(3) 0.027(3) -0.014(3) -0.008(3)
C9O 0.062(3) 0.060(3) 0.078(4) -0.005(3) 0.025(3) 0.005(3)
C59P 0.069(4) 0.049(3) 0.105(4) 0.034(3) -0.035(3) -0.024(3)
C34Q 0.076(4) 0.079(4) 0.063(3) 0.001(3) 0.009(3) -0.021(3)
C21R 0.068(3) 0.062(3) 0.065(3) 0.001(3) 0.017(3) -0.021(3)
C60S 0.097(4) 0.042(3) 0.067(3) 0.006(3) -0.018(3) -0.009(3)
C38T 0.073(3) 0.075(3) 0.061(3) -0.012(3) -0.007(3) 0.028(3)
C2U 0.074(4) 0.043(3) 0.079(4) 0.024(3) 0.026(3) 0.021(3)
C39V 0.063(3) 0.063(3) 0.075(4) -0.002(3) 0.002(3) 0.019(3)
C66W 0.076(3) 0.047(3) 0.083(4) 0.006(3) -0.017(3) -0.018(2)
C46X 0.080(4) 0.048(3) 0.075(3) -0.005(3) -0.020(3) 0.011(3)
C67Y 0.089(4) 0.056(3) 0.078(4) 0.016(3) -0.030(3) -0.023(3)
C62Z 0.062(3) 0.047(3) 0.097(4) 0.021(3) -0.030(3) -0.022(2)
C57 0.058(3) 0.046(3) 0.130(5) -0.011(3) 0.000(3) -0.004(3)
C47 0.076(4) 0.039(3) 0.086(4) -0.010(3) -0.007(3) 0.012(2)
C3 0.054(3) 0.080(4) 0.082(4) 0.033(3) 0.018(3) 0.011(3)
C5 0.093(4) 0.055(3) 0.064(4) 0.019(3) 0.023(3) 0.031(3)
C24 0.072(4) 0.048(3) 0.095(4) 0.004(3) 0.009(3) -0.021(3)
C23 0.085(4) 0.068(3) 0.086(4) -0.003(3) 0.020(3) -0.026(3)
C1 0.092(5) 0.068(4) 0.095(5) 0.030(4) 0.043(4) 0.006(4)
C4 0.087(4) 0.066(4) 0.074(4) 0.014(3) 0.006(3) -0.009(3)
C7 0.069(4) 0.064(3) 0.081(4) 0.003(3) 0.011(3) 0.006(3)
C64 0.085(4) 0.053(3) 0.071(3) 0.009(3) -0.019(3) -0.028(3)
C63A 0.100(4) 0.048(3) 0.084(4) 0.002(3) -0.022(3) -0.032(3)
C6B 0.057(3) 0.092(4) 0.080(4) 0.015(3) 0.010(3) 0.022(3)
C58C 0.052(3) 0.057(3) 0.157(6) 0.024(4) -0.017(3) -0.008(3)
O11D 0.146(4) 0.257(6) 0.146(4) -0.013(4) 0.026(4) 0.038(4)

loop_
_atom_type_symbol
_atom_type_description
_atom_type_scat_dispersion_real
_atom_type_scat_dispersion_imag
_atom_type_scat_source
C C 0.0033 0.0016 'International Tables Vol C Tables 4.2.6.8 and 6.1.1.4'
H H 0.0000 0.0000 'International Tables Vol C Tables 4.2.6.8 and 6.1.1.4'
N N 0.0061 0.0033 'International Tables Vol C Tables 4.2.6.8 and 6.1.1.4'
O O 0.0106 0.0060 'International Tables Vol C Tables 4.2.6.8 and 6.1.1.4'
Zn Zn 0.2839 1.4301 'International Tables Vol C Tables 4.2.6.8 and 6.1.1.4'

loop_
_geom_angle_atom_site_label_1
_geom_angle_atom_site_label_2
_geom_angle_atom_site_label_3
_geom_angle
_geom_angle_site_symmetry_1
_geom_angle_site_symmetry_3
O10 Zn01 O6 154.13(13) 2_456 .
O10 Zn01 N2 100.70(13) 2_456 .
O6 Zn01 N2 98.85(14) . .
O10 Zn01 N4 95.61(12) 2_456 1_546
O6 Zn01 N4 98.56(13) . 1_546
N2 Zn01 N4 97.26(12) . 1_546
O10 Zn01 O9 59.75(11) 2_456 2_456
O6 Zn01 O9 104.84(12) . 2_456
N2 Zn01 O9 86.91(12) . 2_456
N4 Zn01 O9 155.32(12) 1_546 2_456
O10 Zn01 O7I 98.54(12) 2_456 .
O6 Zn01 O7I 58.17(13) . .
N2 Zn01 O7I 154.12(15) . .
N4 Zn01 O7I 97.91(13) 1_546 .
O9 Zn01 O7I 87.99(12) 2_456 .
O10 Zn01 C68T 30.28(13) 2_456 2_456
O6 Zn01 C68T 132.30(15) . 2_456
N2 Zn01 C68T 92.65(13) . 2_456
N4 Zn01 C68T 125.76(15) 1_546 2_456
O9 Zn01 C68T 29.56(12) 2_456 2_456
O7I Zn01 C68T 95.33(13) . 2_456
O1B Zn02 O4 149.87(18) . 2_755
O1B Zn02 N3 102.01(16) . .
O4 Zn02 N3 101.65(13) 2_755 .
O1B Zn02 N1A 98.74(14) . .
O4 Zn02 N1A 93.81(13) 2_755 .
N3 Zn02 N1A 103.05(13) . .
O1B Zn02 O5C 105.92(15) . 2_755
O4 Zn02 O5C 57.13(13) 2_755 2_755
N3 Zn02 O5C 87.04(12) . 2_755
N1A Zn02 O5C 150.81(14) . 2_755
O1B Zn02 C14W 130.12(18) . 2_755
O4 Zn02 C14W 28.58(14) 2_755 2_755
N3 Zn02 C14W 95.39(14) . 2_755
N1A Zn02 C14W 122.31(16) . 2_755
O5C Zn02 C14W 28.55(13) 2_755 2_755
C68T O10 Zn01 95.4(3) . 2_446
C68T O9 Zn01 82.3(3) . 2_446
C53F N4 C52 115.8(4) . .
C53F N4 Zn01 123.3(3) . 1_564
C52 N4 Zn01 120.4(3) . 1_564
C32M N2 C33K 116.7(4) . .
C32M N2 Zn01 119.3(3) . .
C33K N2 Zn01 123.8(3) . .
C39V N3 C35 115.2(4) . .
C39V N3 Zn02 128.4(3) . .
C35 N3 Zn02 116.2(3) . .
C55M O6 Zn01 96.6(3) . .
C14W O4 Zn02 99.8(3) . 2_745
C19Z N1A C15 116.5(3) . .
C19Z N1A Zn02 120.5(3) . .
C15 N1A Zn02 122.9(3) . .
C1 O1B Zn02 104.5(5) . .
C14W O5C Zn02 80.9(3) . 2_745
C8H O3D C5 119.8(4) . .
C62Z O8E C59P 115.3(4) . .
N4 C53F C54S 124.0(4) . .
N4 C53F H53F 118.0 . .
C54S C53F H53F 118.0 . .
C10 C11G C12R 118.6(4) . .
C10 C11G C14W 121.8(4) . .
C12R C11G C14W 119.3(5) . .
C43 C42H C47 117.5(4) . .
C43 C42H C41N 118.8(4) . .
C47 C42H C41N 123.7(4) . .
C55M O7I Zn01 83.0(3) . .
C51A C50J C54S 116.3(4) . .
C51A C50J C49 119.7(4) . .
C54S C50J C49 124.0(4) . .
C18J C17K C16C 115.3(4) . .
C18J C17K C20G 120.9(4) . .
C16C C17K C20G 123.8(4) . .
C31X C30L C34Q 117.4(4) . .
C31X C30L C29L 122.8(4) . .
C34Q C30L C29L 119.8(4) . .
N2 C32M C31X 123.9(4) . .
N2 C32M H32M 118.1 . .
C31X C32M H32M 118.1 . .
C40 C41N C42H 129.6(5) . .
C40 C41N H41N 115.2 . .
C42H C41N H41N 115.2 . .
C35 C36O C37Y 120.7(4) . .
C35 C36O H36O 119.7 . .
C37Y C36O H36O 119.7 . .
C44E C45P C46X 116.5(4) . .
C44E C45P C48 122.4(4) . .
C46X C45P C48 121.1(4) . .
C66W C65Q C64 118.6(4) . .
C66W C65Q C68T 121.6(4) . .
C64 C65Q C68T 119.8(4) . .
C11G C12R C13D 121.5(4) . .
C11G C12R H12R 119.2 . .
C13D C12R H12R 119.2 . .
C53F C54S C50J 120.0(4) . .
C53F C54S H54S 120.0 . .
C50J C54S H54S 120.0 . .
O9 C68T O10 122.2(4) . .
O9 C68T C65Q 119.7(4) . .
O10 C68T C65Q 118.0(4) . .
O9 C68T Zn01 68.1(2) . 2_446
O10 C68T Zn01 54.4(2) . 2_446
C65Q C68T Zn01 169.4(3) . 2_446
C23 C22U C27 116.9(4) . .
C23 C22U C21R 121.1(4) . .
C27 C22U C21R 121.9(4) . .
C24 C25V C26I 117.0(4) . .
C24 C25V C28N 125.5(4) . .
C26I C25V C28N 117.5(5) . .
O5C C14W O4 122.1(5) . .
O5C C14W C11G 120.2(5) . .
O4 C14W C11G 117.7(5) . .
O5C C14W Zn02 70.5(3) . 2_745
O4 C14W Zn02 51.6(3) . 2_745
C11G C14W Zn02 169.2(4) . 2_745
C32M C31X C30L 119.0(4) . .
C32M C31X H31X 120.5 . .
C30L C31X H31X 120.5 . .
C38T C37Y C36O 116.0(4) . .
C38T C37Y C40 122.0(4) . .
C36O C37Y C40 122.0(4) . .
N1A C19Z C18J 123.4(4) . .
N1A C19Z H19Z 118.3 . .
C18J C19Z H19Z 118.3 . .
N4 C52 C51A 123.5(4) . .
N4 C52 H52 118.3 . .
C51A C52 H52 118.3 . .
N3 C35 C36O 123.6(4) . .
N3 C35 H35 118.2 . .
C36O C35 H35 118.2 . .
C57 C56 C61F 119.2(4) . .
C57 C56 C55M 120.6(4) . .
C61F C56 C55M 120.0(4) . .
N1A C15 C16C 123.4(4) . .
N1A C15 H15 118.3 . .
C16C C15 H15 118.3 . .
C11G C10 C9O 121.3(4) . .
C11G C10 H10 119.4 . .
C9O C10 H10 119.4 . .
C48 C49 C50J 127.0(4) . .
C48 C49 H49 116.5 . .
C50J C49 H49 116.5 . .
C26I C27 C22U 120.9(4) . .
C26I C27 H27 119.6 . .
C22U C27 H27 119.6 . .
C44E C43 C42H 121.0(4) . .
C44E C43 H43 119.5 . .
C42H C43 H43 119.5 . .
C41N C40 C37Y 122.8(4) . .
C41N C40 H40 118.6 . .
C37Y C40 H40 118.6 . .
C49 C48 C45P 125.9(4) . .
C49 C48 H48 117.1 . .
C45P C48 H48 117.1 . .
C52 C51A C50J 120.4(4) . .
C52 C51A H51A 119.8 . .
C50J C51A H51A 119.8 . .
C15 C16C C17K 120.5(4) . .
C15 C16C H16C 119.8 . .
C17K C16C H16C 119.8 . .
C8H C13D C12R 118.8(4) . .
C8H C13D H13D 120.6 . .
C12R C13D H13D 120.6 . .
C43 C44E C45P 121.8(4) . .
C43 C44E H44E 119.1 . .
C45P C44E H44E 119.1 . .
C56 C61F C60S 120.0(4) . .
C56 C61F H61F 120.0 . .
C60S C61F H61F 120.0 . .
C21R C20G C17K 128.3(4) . .
C21R C20G H20G 115.9 . .
C17K C20G H20G 115.9 . .
O3D C8H C13D 123.6(4) . .
O3D C8H C9O 116.0(4) . .
C13D C8H C9O 120.4(4) . .
C27 C26I C25V 122.3(5) . .
C27 C26I H26I 118.8 . .
C25V C26I H26I 118.8 . .
C19Z C18J C17K 120.9(4) . .
C19Z C18J H18J 119.5 . .
C17K C18J H18J 119.5 . .
N2 C33K C34Q 124.0(4) . .
N2 C33K H33K 118.0 . .
C34Q C33K H33K 118.0 . .
C28N C29L C30L 124.0(5) . .
C28N C29L H29L 118.0 . .
C30L C29L H29L 118.0 . .
O7I C55M O6 122.1(5) . .
O7I C55M C56 119.8(5) . .
O6 C55M C56 117.9(5) . .
C29L C28N C25V 126.7(5) . .
C29L C28N H28N 116.7 . .
C25V C28N H28N 116.7 . .
C10 C9O C8H 119.4(4) . .
C10 C9O H9O 120.3 . .
C8H C9O H9O 120.3 . .
C60S C59P C58C 121.7(5) . .
C60S C59P O8E 119.6(5) . .
C58C C59P O8E 118.7(5) . .
C33K C34Q C30L 119.0(4) . .
C33K C34Q H34Q 120.5 . .
C30L C34Q H34Q 120.5 . .
C20G C21R C22U 125.9(4) . .
C20G C21R H21R 117.1 . .
C22U C21R H21R 117.1 . .
C59P C60S C61F 119.6(5) . .
C59P C60S H60S 120.2 . .
C61F C60S H60S 120.2 . .
C39V C38T C37Y 119.7(4) . .
C39V C38T H38T 120.1 . .
C37Y C38T H38T 120.1 . .
C7 C2U C3 118.0(4) . .
C7 C2U C1 122.6(6) . .
C3 C2U C1 119.3(5) . .
N3 C39V C38T 124.8(4) . .
N3 C39V H39V 117.6 . .
C38T C39V H39V 117.6 . .
C65Q C66W C67Y 121.5(4) . .
C65Q C66W H66W 119.2 . .
C67Y C66W H66W 119.2 . .
C47 C46X C45P 122.6(5) . .
C47 C46X H46X 118.7 . .
C45P C46X H46X 118.7 . .
C62Z C67Y C66W 117.7(5) . .
C62Z C67Y H67Y 121.1 . .
C66W C67Y H67Y 121.1 . .
C63A C62Z O8E 123.8(5) . .
C63A C62Z C67Y 120.8(4) . .
O8E C62Z C67Y 115.3(5) . .
C56 C57 C58C 120.8(5) . .
C56 C57 H57 119.6 . .
C58C C57 H57 119.6 . .
C46X C47 C42H 120.5(4) . .
C46X C47 H47 119.7 . .
C42H C47 H47 119.7 . .
C2U C3 C4 121.4(5) . .
C2U C3 H3 119.3 . .
C4 C3 H3 119.3 . .
C6B C5 C4 119.9(5) . .
C6B C5 O3D 120.5(5) . .
C4 C5 O3D 119.3(6) . .
C25V C24 C23 121.4(5) . .
C25V C24 H24 119.3 . .
C23 C24 H24 119.3 . .
C24 C23 C22U 121.4(5) . .
C24 C23 H23 119.3 . .
C22U C23 H23 119.3 . .
O1B C1 O2B 124.1(7) . .
O1B C1 C2U 120.3(7) . .
O2B C1 C2U 115.4(6) . .
C5 C4 C3 119.0(5) . .
C5 C4 H4 120.5 . .
C3 C4 H4 120.5 . .
C2U C7 C6B 121.8(5) . .
C2U C7 H7 119.1 . .
C6B C7 H7 119.1 . .
C65Q C64 C63A 121.0(5) . .
C65Q C64 H64 119.5 . .
C63A C64 H64 119.5 . .
C62Z C63A C64 120.2(5) . .
C62Z C63A H63A 119.9 . .
C64 C63A H63A 119.9 . .
C5 C6B C7 119.8(5) . .
C5 C6B H6B 120.1 . .
C7 C6B H6B 120.1 . .
C59P C58C C57 118.5(5) . .
C59P C58C H58C 120.7 . .
C57 C58C H58C 120.7 . .

loop_
_geom_bond_atom_site_label_1
_geom_bond_atom_site_label_2
_geom_bond_distance
_geom_bond_site_symmetry_2
Zn01 O10 2.039(3) 2_456
Zn01 O6 2.061(3) .
Zn01 N2 2.066(3) .
Zn01 N4 2.091(3) 1_546
Zn01 O9 2.339(3) 2_456
Zn01 O7I 2.357(4) .
Zn01 C68T 2.498(4) 2_456
Zn02 O1B 2.002(4) .
Zn02 O4 2.035(3) 2_755
Zn02 N3 2.057(3) .
Zn02 N1A 2.084(3) .
Zn02 O5C 2.442(3) 2_755
Zn02 C14W 2.558(5) 2_755
O10 C68T 1.265(5) .
O10 Zn01 2.039(3) 2_446
O9 C68T 1.243(5) .
O9 Zn01 2.339(3) 2_446
N4 C53F 1.336(4) .
N4 C52 1.341(5) .
N4 Zn01 2.091(3) 1_564
N2 C32M 1.325(5) .
N2 C33K 1.328(5) .
N3 C39V 1.331(5) .
N3 C35 1.348(5) .
O6 C55M 1.239(5) .
O4 C14W 1.242(5) .
O4 Zn02 2.035(3) 2_745
N1A C19Z 1.327(5) .
N1A C15 1.342(4) .
O1B C1 1.194(7) .
O5C C14W 1.238(6) .
O5C Zn02 2.442(3) 2_745
O3D C8H 1.375(5) .
O3D C5 1.383(5) .
O8E C62Z 1.385(5) .
O8E C59P 1.410(5) .
C53F C54S 1.368(5) .
C53F H53F 0.9300 .
C11G C10 1.372(6) .
C11G C12R 1.377(5) .
C11G C14W 1.507(6) .
C42H C43 1.386(5) .
C42H C47 1.389(6) .
C42H C41N 1.460(6) .
O7I C55M 1.232(6) .
C50J C51A 1.379(5) .
C50J C54S 1.382(5) .
C50J C49 1.456(5) .
C17K C18J 1.380(5) .
C17K C16C 1.398(5) .
C17K C20G 1.449(5) .
C30L C31X 1.383(6) .
C30L C34Q 1.390(6) .
C30L C29L 1.467(5) .
C32M C31X 1.377(5) .
C32M H32M 0.9300 .
C41N C40 1.324(5) .
C41N H41N 0.9300 .
C36O C35 1.365(5) .
C36O C37Y 1.391(5) .
C36O H36O 0.9300 .
C45P C44E 1.381(5) .
C45P C46X 1.381(5) .
C45P C48 1.464(5) .
C65Q C66W 1.368(6) .
C65Q C64 1.369(5) .
C65Q C68T 1.501(5) .
C12R C13D 1.384(5) .
C12R H12R 0.9300 .
C54S H54S 0.9300 .
C68T Zn01 2.498(4) 2_446
C22U C23 1.389(5) .
C22U C27 1.394(6) .
C22U C21R 1.456(5) .
C25V C24 1.379(6) .
C25V C26I 1.381(5) .
C25V C28N 1.488(5) .
C14W Zn02 2.558(5) 2_745
C31X H31X 0.9300 .
C37Y C38T 1.380(5) .
C37Y C40 1.461(5) .
C19Z C18J 1.375(5) .
C19Z H19Z 0.9300 .
C52 C51A 1.370(5) .
C52 H52 0.9300 .
C35 H35 0.9300 .
C56 C57 1.372(6) .
C56 C61F 1.378(5) .
C56 C55M 1.506(6) .
C15 C16C 1.366(5) .
C15 H15 0.9300 .
C10 C9O 1.378(6) .
C10 H10 0.9300 .
C49 C48 1.318(5) .
C49 H49 0.9300 .
C27 C26I 1.366(5) .
C27 H27 0.9300 .
C43 C44E 1.378(5) .
C43 H43 0.9300 .
C40 H40 0.9300 .
C48 H48 0.9300 .
C51A H51A 0.9300 .
O2B C1 1.256(7) .
C16C H16C 0.9300 .
C13D C8H 1.380(6) .
C13D H13D 0.9300 .
C44E H44E 0.9300 .
C61F C60S 1.380(6) .
C61F H61F 0.9300 .
C20G C21R 1.327(5) .
C20G H20G 0.9300 .
C8H C9O 1.383(5) .
C26I H26I 0.9300 .
C18J H18J 0.9300 .
C33K C34Q 1.369(5) .
C33K H33K 0.9300 .
C29L C28N 1.300(5) .
C29L H29L 0.9300 .
C28N H28N 0.9300 .
C9O H9O 0.9300 .
C59P C60S 1.354(6) .
C59P C58C 1.364(6) .
C34Q H34Q 0.9300 .
C21R H21R 0.9300 .
C60S H60S 0.9300 .
C38T C39V 1.376(6) .
C38T H38T 0.9300 .
C2U C7 1.346(6) .
C2U C3 1.363(6) .
C2U C1 1.517(7) .
C39V H39V 0.9300 .
C66W C67Y 1.396(5) .
C66W H66W 0.9300 .
C46X C47 1.370(6) .
C46X H46X 0.9300 .
C67Y C62Z 1.387(6) .
C67Y H67Y 0.9300 .
C62Z C63A 1.353(6) .
C57 C58C 1.385(6) .
C57 H57 0.9300 .
C47 H47 0.9300 .
C3 C4 1.386(6) .
C3 H3 0.9300 .
C5 C6B 1.351(7) .
C5 C4 1.367(6) .
C24 C23 1.379(6) .
C24 H24 0.9300 .
C23 H23 0.9300 .
C4 H4 0.9300 .
C7 C6B 1.379(6) .
C7 H7 0.9300 .
C64 C63A 1.370(5) .
C64 H64 0.9300 .
C63A H63A 0.9300 .
C6B H6B 0.9300 .
C58C H58C 0.9300 .
